data_2207501
loop_
_publ_author_name
'E. Manoj'
'M. R. Prathapachandra Kurup'
'Hoong-Kun Fun'
'Suchada Chantrapromma'

_publ_section_title
;
 <i>N</i>''-<i>N</i>'''-Bis(di-2-pyridylmethylene)carbonic dihydrazide
;
_journal_coeditor_code CI6701
_journal_issue 12
_journal_name_full 'Acta Crystallographica Section E'
_journal_page_first o4110
_journal_page_last o4112
_journal_paper_doi 10.1107/S1600536805036688
_journal_volume 61
_journal_year 2005
_chemical_formula_iupac 'C23 H18 N8 O'
_chemical_formula_moiety 'C23 H18 N8 O'
_chemical_formula_sum 'C23 H18 N8 O'
_chemical_formula_weight 422.45
_chemical_name_common
;
Tetra-2-pyridylcarbohydrazone
;
_chemical_name_systematic
;
N''-N'''-Bis(di-2-pyridylmethylene)carbonic dihydrazide
;
_space_group_IT_number 2
_symmetry_cell_setting triclinic
_symmetry_space_group_name_Hall '-P 1'
_symmetry_space_group_name_H-M 'P -1'
_atom_sites_solution_hydrogens geom
_atom_sites_solution_primary direct
_atom_sites_solution_secondary difmap
_audit_creation_method SHELXL-97
_cell_angle_alpha 71.1360(10)
_cell_angle_beta 86.8990(10)
_cell_angle_gamma 72.4310(10)
_cell_formula_units_Z 2
_cell_length_a 9.0963(2)
_cell_length_b 9.1215(2)
_cell_length_c 13.6215(3)
_cell_measurement_reflns_used 4652
_cell_measurement_temperature 297(2)
_cell_measurement_theta_max 27.50
_cell_measurement_theta_min 2.47
_cell_volume 1018.42(4)
_computing_cell_refinement APEX2
_computing_data_collection 'APEX2 (Bruker, 2005)'
_computing_data_reduction 'SAINT (Bruker, 2005)'
_computing_molecular_graphics SHELXTL
_computing_publication_material 'SHELXTL and PLATON (Spek, 2003)'
_computing_structure_refinement SHELXTL
_computing_structure_solution 'SHELXTL (Sheldrick, 1998)'
_diffrn_ambient_temperature 297(2)
_diffrn_detector_area_resol_mean 8.33
_diffrn_measured_fraction_theta_full 0.998
_diffrn_measured_fraction_theta_max 0.998
_diffrn_measurement_device_type 'Bruker SMART APEX2 CCD area-detector'
_diffrn_measurement_method '\f and \w'
_diffrn_radiation_monochromator graphite
_diffrn_radiation_source 'fine-focus sealed tube'
_diffrn_radiation_type MoK\a
_diffrn_radiation_wavelength 0.71073
_diffrn_reflns_av_R_equivalents 0.0379
_diffrn_reflns_av_sigmaI/netI 0.0336
_diffrn_reflns_limit_h_max 11
_diffrn_reflns_limit_h_min -11
_diffrn_reflns_limit_k_max 11
_diffrn_reflns_limit_k_min -11
_diffrn_reflns_limit_l_max 17
_diffrn_reflns_limit_l_min -16
_diffrn_reflns_number 17391
_diffrn_reflns_theta_full 27.50
_diffrn_reflns_theta_max 27.50
_diffrn_reflns_theta_min 2.47
_diffrn_standards_number 0
_exptl_absorpt_coefficient_mu 0.091
_exptl_absorpt_correction_T_max 0.9829
_exptl_absorpt_correction_T_min 0.9722
_exptl_absorpt_correction_type multi-scan
_exptl_absorpt_process_details '(SADABS; Bruker, 2005)'
_exptl_crystal_colour colourless
_exptl_crystal_density_diffrn 1.378
_exptl_crystal_density_method 'not measured'
_exptl_crystal_description Block
_exptl_crystal_F_000 440
_exptl_crystal_size_max 0.31
_exptl_crystal_size_mid 0.26
_exptl_crystal_size_min 0.19
_refine_diff_density_max 0.146
_refine_diff_density_min -0.209
_refine_ls_extinction_method none
_refine_ls_goodness_of_fit_ref 1.041
_refine_ls_hydrogen_treatment mixed
_refine_ls_matrix_type full
_refine_ls_number_parameters 297
_refine_ls_number_reflns 4652
_refine_ls_number_restraints 0
_refine_ls_restrained_S_all 1.041
_refine_ls_R_factor_all 0.0701
_refine_ls_R_factor_gt 0.0450
_refine_ls_shift/su_max 0.001
_refine_ls_shift/su_mean 0.000
_refine_ls_structure_factor_coef Fsqd
_refine_ls_weighting_details 'calc w=1/[\s^2^(Fo^2^)+(0.0475P)^2^+0.1398P] where P=(Fo^2^+2Fc^2^)/3'
_refine_ls_weighting_scheme calc
_refine_ls_wR_factor_gt 0.1014
_refine_ls_wR_factor_ref 0.1163
_reflns_number_gt 3235
_reflns_number_total 4652
_reflns_threshold_expression I>2\s(I)
_cod_data_source_file ci6701.cif
_cod_data_source_block I
_cod_depositor_comments
;
The following automatic conversions were performed:
'_symmetry_cell_setting' value 'Triclinic' changed to 'triclinic'
according to '/home/saulius/struct/CIF-dictionaries/cif_core.dic'
dictionary named 'cif_core.dic' version 2.4.1 from 2010-06-29.

Automatic conversion script
Id: cif_fix_enum 1527 2010-12-29 10:47:43Z saulius 

The following automatic conversions were performed:

'_symmetry_cell_setting' value 'Triclinic' changed to 'triclinic'
according to /home/saulius/struct/CIF-dictionaries/cif_core.dic
dictionary named 'cif_core.dic' version 2.4.1 from 2010-06-29.

Automatic conversion script
Id: cif_fix_values 1715 2011-07-08 13:25:40Z adriana 
;
_cod_database_code 2207501
_cod_database_fobs_code 2207501

loop_
_symmetry_equiv_pos_as_xyz
'x, y, z'
'-x, -y, -z'

loop_
_atom_site_label
_atom_site_fract_x
_atom_site_fract_y
_atom_site_fract_z
_atom_site_U_iso_or_equiv
_atom_site_adp_type
_atom_site_calc_flag
_atom_site_refinement_flags
_atom_site_occupancy
_atom_site_type_symbol
O1 0.45455(13) 0.69567(18) -0.02572(10) 0.0691(4) Uani d . 1 O
N1 0.95454(14) 0.73741(16) 0.07445(10) 0.0441(3) Uani d . 1 N
N2 0.71948(16) 0.78608(18) 0.33244(10) 0.0537(4) Uani d . 1 N
N3 0.62048(14) 0.77891(16) 0.09495(10) 0.0448(3) Uani d . 1 N
N4 0.67707(16) 0.74394(17) 0.00748(10) 0.0470(3) Uani d . 1 N
H1N4 0.779(2) 0.729(2) -0.0072(14) 0.065(5) Uiso d . 1 H
N5 0.65423(15) 0.65659(18) -0.12973(11) 0.0485(3) Uani d . 1 N
H1N5 0.604(2) 0.623(2) -0.1661(14) 0.059(5) Uiso d . 1 H
N6 0.79043(13) 0.68394(16) -0.16076(10) 0.0428(3) Uani d . 1 N
N7 1.00664(16) 0.78561(19) -0.36287(11) 0.0567(4) Uani d . 1 N
N8 0.65389(15) 0.56455(17) -0.29933(11) 0.0496(3) Uani d . 1 N
C1 1.09884(18) 0.7444(2) 0.05933(12) 0.0488(4) Uani d . 1 C
H1A 1.1598 0.6847 0.0200 0.059 Uiso calc R 1 H
C2 1.16326(19) 0.8338(2) 0.09802(13) 0.0521(4) Uani d . 1 C
H2A 1.2653 0.8327 0.0867 0.063 Uiso calc R 1 H
C3 1.0719(2) 0.9248(2) 0.15389(13) 0.0559(4) Uani d . 1 C
H3A 1.1102 0.9898 0.1794 0.067 Uiso calc R 1 H
C4 0.92328(19) 0.9190(2) 0.17191(13) 0.0507(4) Uani d . 1 C
H4A 0.8605 0.9793 0.2102 0.061 Uiso calc R 1 H
C5 0.86782(16) 0.82228(17) 0.13243(11) 0.0395(3) Uani d . 1 C
C6 0.70753(17) 0.81308(18) 0.15101(11) 0.0400(3) Uani d . 1 C
C7 0.63067(17) 0.84473(18) 0.24471(11) 0.0409(3) Uani d . 1 C
C8 0.6504(2) 0.8083(2) 0.41801(13) 0.0590(5) Uani d . 1 C
H8A 0.7106 0.7685 0.4794 0.071 Uiso calc R 1 H
C9 0.4966(2) 0.8859(2) 0.42058(14) 0.0563(5) Uani d . 1 C
H9A 0.4537 0.8963 0.4824 0.068 Uiso calc R 1 H
C10 0.4073(2) 0.9480(2) 0.33023(14) 0.0558(4) Uani d . 1 C
H10A 0.3027 1.0030 0.3293 0.067 Uiso calc R 1 H
C11 0.47518(18) 0.92744(19) 0.24047(13) 0.0477(4) Uani d . 1 C
H11A 0.4171 0.9687 0.1781 0.057 Uiso calc R 1 H
C12 0.58500(18) 0.6992(2) -0.04615(13) 0.0474(4) Uani d . 1 C
C13 0.85474(16) 0.64519(18) -0.23973(11) 0.0391(3) Uani d . 1 C
C14 1.00065(16) 0.68915(18) -0.26613(12) 0.0403(3) Uani d . 1 C
C15 1.1353(2) 0.8309(2) -0.38515(15) 0.0629(5) Uani d . 1 C
H15A 1.1412 0.9000 -0.4516 0.075 Uiso calc R 1 H
C16 1.2582(2) 0.7817(2) -0.31629(15) 0.0590(5) Uani d . 1 C
H16A 1.3450 0.8160 -0.3358 0.071 Uiso calc R 1 H
C17 1.2507(2) 0.6808(3) -0.21785(15) 0.0626(5) Uani d . 1 C
H17A 1.3328 0.6443 -0.1694 0.075 Uiso calc R 1 H
C18 1.11901(18) 0.6346(2) -0.19221(13) 0.0516(4) Uani d . 1 C
H18A 1.1103 0.5673 -0.1257 0.062 Uiso calc R 1 H
C19 0.80320(17) 0.56104(18) -0.30157(11) 0.0400(3) Uani d . 1 C
C20 0.6104(2) 0.4848(2) -0.35373(14) 0.0596(5) Uani d . 1 C
H20A 0.5077 0.4860 -0.3527 0.072 Uiso calc R 1 H
C21 0.7085(2) 0.4013(2) -0.41106(14) 0.0606(5) Uani d . 1 C
H21A 0.6722 0.3499 -0.4491 0.073 Uiso calc R 1 H
C22 0.8603(2) 0.3951(2) -0.41121(14) 0.0575(4) Uani d . 1 C
H22A 0.9296 0.3371 -0.4480 0.069 Uiso calc R 1 H
C23 0.90954(19) 0.47586(19) -0.35621(12) 0.0471(4) Uani d . 1 C
H23A 1.0124 0.4735 -0.3556 0.057 Uiso calc R 1 H

loop_
_atom_site_aniso_label
_atom_site_aniso_U_11
_atom_site_aniso_U_22
_atom_site_aniso_U_33
_atom_site_aniso_U_12
_atom_site_aniso_U_13
_atom_site_aniso_U_23
O1 0.0413(7) 0.1177(11) 0.0764(9) -0.0358(7) 0.0217(6) -0.0602(8)
N1 0.0381(7) 0.0559(7) 0.0418(7) -0.0153(6) 0.0080(6) -0.0204(6)
N2 0.0489(8) 0.0697(9) 0.0369(7) -0.0118(7) 0.0042(6) -0.0159(6)
N3 0.0402(7) 0.0595(8) 0.0381(7) -0.0146(6) 0.0086(6) -0.0216(6)
N4 0.0356(7) 0.0738(9) 0.0414(7) -0.0195(6) 0.0102(6) -0.0303(7)
N5 0.0363(7) 0.0746(9) 0.0512(8) -0.0244(7) 0.0118(6) -0.0367(7)
N6 0.0325(6) 0.0583(8) 0.0433(7) -0.0160(6) 0.0060(5) -0.0224(6)
N7 0.0462(8) 0.0760(10) 0.0461(8) -0.0243(7) 0.0065(6) -0.0126(7)
N8 0.0395(7) 0.0678(9) 0.0530(8) -0.0208(6) 0.0026(6) -0.0304(7)
C1 0.0393(9) 0.0624(10) 0.0460(9) -0.0145(7) 0.0099(7) -0.0210(8)
C2 0.0413(9) 0.0715(11) 0.0467(9) -0.0241(8) 0.0061(7) -0.0173(8)
C3 0.0545(10) 0.0721(11) 0.0545(10) -0.0310(9) 0.0067(8) -0.0277(9)
C4 0.0507(10) 0.0620(10) 0.0480(10) -0.0198(8) 0.0099(8) -0.0277(8)
C5 0.0389(8) 0.0470(8) 0.0320(7) -0.0132(6) 0.0058(6) -0.0122(6)
C6 0.0368(8) 0.0471(8) 0.0360(8) -0.0115(6) 0.0048(6) -0.0147(6)
C7 0.0410(8) 0.0465(8) 0.0358(8) -0.0136(6) 0.0071(6) -0.0146(6)
C8 0.0672(12) 0.0744(12) 0.0350(9) -0.0226(9) 0.0064(8) -0.0167(8)
C9 0.0682(12) 0.0663(11) 0.0467(10) -0.0302(9) 0.0256(9) -0.0287(8)
C10 0.0475(10) 0.0621(10) 0.0618(11) -0.0152(8) 0.0186(8) -0.0289(9)
C11 0.0421(9) 0.0565(9) 0.0434(9) -0.0121(7) 0.0058(7) -0.0176(7)
C12 0.0366(8) 0.0654(10) 0.0483(9) -0.0172(7) 0.0078(7) -0.0282(8)
C13 0.0325(7) 0.0492(8) 0.0377(8) -0.0108(6) 0.0032(6) -0.0182(6)
C14 0.0340(8) 0.0503(8) 0.0418(8) -0.0124(6) 0.0053(6) -0.0225(7)
C15 0.0567(11) 0.0797(13) 0.0535(11) -0.0311(10) 0.0144(9) -0.0152(9)
C16 0.0455(10) 0.0773(12) 0.0687(12) -0.0316(9) 0.0183(9) -0.0331(10)
C17 0.0431(10) 0.0897(13) 0.0628(12) -0.0281(9) -0.0004(8) -0.0269(10)
C18 0.0411(9) 0.0683(10) 0.0469(9) -0.0212(8) 0.0008(7) -0.0161(8)
C19 0.0372(8) 0.0480(8) 0.0368(8) -0.0136(6) 0.0018(6) -0.0153(6)
C20 0.0525(10) 0.0795(12) 0.0632(11) -0.0319(9) 0.0021(9) -0.0331(10)
C21 0.0740(13) 0.0669(11) 0.0595(11) -0.0333(10) 0.0059(9) -0.0341(9)
C22 0.0675(12) 0.0585(10) 0.0560(11) -0.0211(9) 0.0108(9) -0.0302(8)
C23 0.0439(9) 0.0535(9) 0.0463(9) -0.0136(7) 0.0052(7) -0.0207(7)

loop_
_atom_type_symbol
_atom_type_description
_atom_type_scat_dispersion_real
_atom_type_scat_dispersion_imag
_atom_type_scat_source
C C 0.0033 0.0016 'International Tables Vol C Tables 4.2.6.8 and 6.1.1.4'
H H 0.0000 0.0000 'International Tables Vol C Tables 4.2.6.8 and 6.1.1.4'
N N 0.0061 0.0033 'International Tables Vol C Tables 4.2.6.8 and 6.1.1.4'
O O 0.0106 0.0060 'International Tables Vol C Tables 4.2.6.8 and 6.1.1.4'

loop_
_geom_angle_atom_site_label_1
_geom_angle_atom_site_label_2
_geom_angle_atom_site_label_3
_geom_angle
_geom_angle_publ_flag
C1 N1 C5 117.49(13) ?
C8 N2 C7 117.01(14) ?
C6 N3 N4 119.03(13) ?
N3 N4 C12 117.19(13) ?
N3 N4 H1N4 121.5(12) ?
C12 N4 H1N4 120.0(12) ?
N6 N5 C12 120.07(13) ?
N6 N5 H1N5 120.7(12) ?
C12 N5 H1N5 118.9(12) ?
C13 N6 N5 120.05(12) ?
C14 N7 C15 116.40(15) ?
C20 N8 C19 117.23(14) ?
N1 C1 C2 124.33(15) ?
N1 C1 H1A 117.8 ?
C2 C1 H1A 117.8 ?
C3 C2 C1 117.69(15) ?
C3 C2 H2A 121.2 ?
C1 C2 H2A 121.2 ?
C2 C3 C4 119.45(16) ?
C2 C3 H3A 120.3 ?
C4 C3 H3A 120.3 ?
C3 C4 C5 119.40(15) ?
C3 C4 H4A 120.3 ?
C5 C4 H4A 120.3 ?
N1 C5 C4 121.56(14) ?
N1 C5 C6 117.81(13) ?
C4 C5 C6 120.61(13) ?
N3 C6 C5 128.10(13) y
N3 C6 C7 112.55(13) y
C5 C6 C7 119.35(13) ?
N2 C7 C11 122.50(14) ?
N2 C7 C6 116.47(13) ?
C11 C7 C6 121.01(14) ?
N2 C8 C9 123.97(17) ?
N2 C8 H8A 118.0 ?
C9 C8 H8A 118.0 ?
C8 C9 C10 118.65(15) ?
C8 C9 H9A 120.7 ?
C10 C9 H9A 120.7 ?
C9 C10 C11 118.79(16) ?
C9 C10 H10A 120.6 ?
C11 C10 H10A 120.6 ?
C10 C11 C7 119.06(16) ?
C10 C11 H11A 120.5 ?
C7 C11 H11A 120.5 ?
O1 C12 N4 125.56(14) y
O1 C12 N5 120.93(15) ?
N4 C12 N5 113.51(13) y
N6 C13 C19 128.00(13) y
N6 C13 C14 113.27(12) y
C19 C13 C14 118.70(12) ?
N7 C14 C18 123.11(15) ?
N7 C14 C13 116.49(13) ?
C18 C14 C13 120.39(14) ?
N7 C15 C16 124.07(17) ?
N7 C15 H15A 118.0 ?
C16 C15 H15A 118.0 ?
C15 C16 C17 118.62(16) ?
C15 C16 H16A 120.7 ?
C17 C16 H16A 120.7 ?
C16 C17 C18 118.59(17) ?
C16 C17 H17A 120.7 ?
C18 C17 H17A 120.7 ?
C14 C18 C17 119.18(16) ?
C14 C18 H18A 120.4 ?
C17 C18 H18A 120.4 ?
N8 C19 C23 121.96(14) ?
N8 C19 C13 118.11(12) ?
C23 C19 C13 119.87(13) ?
N8 C20 C21 123.79(16) ?
N8 C20 H20A 118.1 ?
C21 C20 H20A 118.1 ?
C22 C21 C20 118.73(16) ?
C22 C21 H21A 120.6 ?
C20 C21 H21A 120.6 ?
C21 C22 C23 119.19(16) ?
C21 C22 H22A 120.4 ?
C23 C22 H22A 120.4 ?
C22 C23 C19 119.07(15) ?
C22 C23 H23A 120.5 ?
C19 C23 H23A 120.5 ?

loop_
_geom_bond_atom_site_label_1
_geom_bond_atom_site_label_2
_geom_bond_distance
_geom_bond_publ_flag
O1 C12 1.2116(18) .
N1 C1 1.3349(19) .
N1 C5 1.3434(18) .
N2 C8 1.338(2) .
N2 C7 1.3406(19) .
N3 C6 1.2945(19) y
N3 N4 1.3662(17) y
N4 C12 1.367(2) y
N4 H1N4 0.916(19) ?
N5 N6 1.3556(17) y
N5 C12 1.3799(19) y
N5 H1N5 0.867(18) ?
N6 C13 1.2950(18) y
N7 C14 1.336(2) .
N7 C15 1.344(2) .
N8 C20 1.338(2) ?
N8 C19 1.3478(19) ?
C1 C2 1.373(2) ?
C1 H1A 0.93 ?
C2 C3 1.372(2) ?
C2 H2A 0.93 ?
C3 C4 1.374(2) ?
C3 H3A 0.93 ?
C4 C5 1.388(2) ?
C4 H4A 0.93 ?
C5 C6 1.489(2) y
C6 C7 1.4903(19) y
C7 C11 1.382(2) ?
C8 C9 1.368(2) ?
C8 H8A 0.93 ?
C9 C10 1.370(3) ?
C9 H9A 0.93 ?
C10 C11 1.381(2) ?
C10 H10A 0.93 ?
C11 H11A 0.93 ?
C13 C19 1.482(2) y
C13 C14 1.493(2) y
C14 C18 1.375(2) ?
C15 C16 1.367(3) ?
C15 H15A 0.93 ?
C16 C17 1.371(3) ?
C16 H16A 0.93 ?
C17 C18 1.378(2) ?
C17 H17A 0.93 ?
C18 H18A 0.93 ?
C19 C23 1.391(2) ?
C20 C21 1.373(2) ?
C20 H20A 0.93 ?
C21 C22 1.364(2) ?
C21 H21A 0.93 ?
C22 C23 1.377(2) ?
C22 H22A 0.93 ?
C23 H23A 0.93 ?

loop_
_geom_hbond_atom_site_label_D
_geom_hbond_atom_site_label_H
_geom_hbond_atom_site_label_A
_geom_hbond_site_symmetry_A
_geom_hbond_distance_DH
_geom_hbond_distance_HA
_geom_hbond_distance_DA
_geom_hbond_angle_DHA
_geom_hbond_publ_flag
N4 H1N4 N1 1_555 0.92(2) 2.03(2) 2.707(2) 130(2) y
N4 H1N4 N6 1_555 0.92(2) 2.25(2) 2.613(2) 103.0(10) y
N5 H1N5 N8 1_555 0.87(2) 2.04(2) 2.702(2) 132(2) y
C2 H2A O1 1_655 0.93 2.55 3.213(2) 128 y
C4 H4A N2 1_555 0.93 2.60 2.982(2) 105 y
C17 H17A O1 1_655 0.93 2.53 3.348(2) 146 y
C8 H8A Cg 1_556 0.93 2.78 3.466(2) 131 y

loop_
_geom_torsion_atom_site_label_1
_geom_torsion_atom_site_label_2
_geom_torsion_atom_site_label_3
_geom_torsion_atom_site_label_4
_geom_torsion
C6 N3 N4 C12 176.23(14)
C12 N5 N6 C13 -179.44(15)
C5 N1 C1 C2 -0.8(2)
N1 C1 C2 C3 -1.5(3)
C1 C2 C3 C4 2.2(3)
C2 C3 C4 C5 -0.6(3)
C1 N1 C5 C4 2.5(2)
C1 N1 C5 C6 -179.07(13)
C3 C4 C5 N1 -1.9(2)
C3 C4 C5 C6 179.78(15)
N4 N3 C6 C5 0.9(2)
N4 N3 C6 C7 -178.74(13)
N1 C5 C6 N3 -24.3(2)
C4 C5 C6 N3 154.11(16)
N1 C5 C6 C7 155.27(13)
C4 C5 C6 C7 -26.3(2)
C8 N2 C7 C11 1.2(2)
C8 N2 C7 C6 -177.49(14)
N3 C6 C7 N2 140.69(15)
C5 C6 C7 N2 -39.0(2)
N3 C6 C7 C11 -38.0(2)
C5 C6 C7 C11 142.35(15)
C7 N2 C8 C9 0.2(3)
N2 C8 C9 C10 -1.3(3)
C8 C9 C10 C11 1.1(3)
C9 C10 C11 C7 0.2(2)
N2 C7 C11 C10 -1.4(2)
C6 C7 C11 C10 177.24(14)
N3 N4 C12 O1 3.9(3)
N3 N4 C12 N5 -176.32(14)
N6 N5 C12 O1 170.20(16)
N6 N5 C12 N4 -9.6(2)
N5 N6 C13 C19 -4.2(2)
N5 N6 C13 C14 177.75(13)
C15 N7 C14 C18 -1.2(2)
C15 N7 C14 C13 177.14(14)
N6 C13 C14 N7 -123.38(15)
C19 C13 C14 N7 58.41(19)
N6 C13 C14 C18 55.03(19)
C19 C13 C14 C18 -123.18(16)
C14 N7 C15 C16 1.4(3)
N7 C15 C16 C17 -0.5(3)
C15 C16 C17 C18 -0.6(3)
N7 C14 C18 C17 0.1(2)
C13 C14 C18 C17 -178.15(15)
C16 C17 C18 C14 0.8(3)
C20 N8 C19 C23 -1.2(2)
C20 N8 C19 C13 -178.51(15)
N6 C13 C19 N8 21.5(2)
C14 C13 C19 N8 -160.62(13)
N6 C13 C19 C23 -155.87(15)
C14 C13 C19 C23 22.0(2)
C19 N8 C20 C21 -0.2(3)
N8 C20 C21 C22 1.6(3)
C20 C21 C22 C23 -1.6(3)
C21 C22 C23 C19 0.3(3)
N8 C19 C23 C22 1.2(2)
C13 C19 C23 C22 178.43(15)

loop_
_cod_related_entry_id
_cod_related_entry_database
_cod_related_entry_code
1 ChemSpider 21126918
